data_7016176
loop_
_publ_author_name
'Oztopcu, Ozg\"ur'
'Mereiter, Kurt'
'Puchberger, Michael'
'Kirchner, Karl A.'

_publ_section_title
;
 Tri- and tetracoordinate copper(i) complexes bearing bidentate
 soft/hard SN and SeN ligands based on 2-aminopyridine.
;
_journal_issue 26
_journal_name_full 'Dalton transactions (Cambridge, England : 2003)'
_journal_page_first 7008
_journal_page_last 7021
_journal_paper_doi 10.1039/c1dt10377f
_journal_volume 40
_journal_year 2011
_chemical_formula_moiety 'C26 H44 Cu2 N6 P2 S2, 2(F6 Sb)'
_chemical_formula_sum 'C26 H44 Cu2 F12 N6 P2 S2 Sb2'
_chemical_formula_weight 1165.31
_chemical_name_common '1477 (Cu2(SPN-iPr)2(CH3CN)2)(SbF6)2 at 100K'
_chemical_name_systematic
;
?
;
_space_group_IT_number 15
_symmetry_cell_setting monoclinic
_symmetry_space_group_name_Hall '-C 2yc'
_symmetry_space_group_name_H-M 'C 1 2/c 1'
_atom_sites_solution_hydrogens geom
_atom_sites_solution_primary direct
_atom_sites_solution_secondary difmap
_audit_creation_method SHELXL-97
_cell_angle_alpha 90.00
_cell_angle_beta 126.3100(10)
_cell_angle_gamma 90.00
_cell_formula_units_Z 4
_cell_length_a 24.901(3)
_cell_length_b 12.6741(17)
_cell_length_c 16.782(2)
_cell_measurement_reflns_used 9426
_cell_measurement_temperature 100(2)
_cell_measurement_theta_max 30.07
_cell_measurement_theta_min 2.77
_cell_volume 4267.9(9)
_computing_cell_refinement 'Bruker SAINT'
_computing_data_collection 'Bruker APEX2'
_computing_data_reduction 'Bruker SAINT, SADABS, XPREP'
_computing_molecular_graphics 'Bruker SHELXTL'
_computing_publication_material 'Bruker SHELXTL'
_computing_structure_refinement 'SHELXL-97 (Sheldrick, 2008)'
_computing_structure_solution 'SHELXS-97 (Sheldrick, 2008)'
_diffrn_ambient_temperature 100(2)
_diffrn_measured_fraction_theta_full 0.998
_diffrn_measured_fraction_theta_max 0.998
_diffrn_measurement_device_type 'Bruker Kappa APEX-II CCD'
_diffrn_measurement_method '\f and \w scans'
_diffrn_radiation_monochromator graphite
_diffrn_radiation_source 'fine-focus sealed tube'
_diffrn_radiation_type MoK\a
_diffrn_radiation_wavelength 0.71073
_diffrn_reflns_av_R_equivalents 0.0266
_diffrn_reflns_av_sigmaI/netI 0.0144
_diffrn_reflns_limit_h_max 34
_diffrn_reflns_limit_h_min -34
_diffrn_reflns_limit_k_max 17
_diffrn_reflns_limit_k_min -17
_diffrn_reflns_limit_l_max 23
_diffrn_reflns_limit_l_min -23
_diffrn_reflns_number 38535
_diffrn_reflns_theta_full 30.00
_diffrn_reflns_theta_max 30.00
_diffrn_reflns_theta_min 2.77
_diffrn_standards_decay_% 0
_exptl_absorpt_coefficient_mu 2.488
_exptl_absorpt_correction_T_max 0.75
_exptl_absorpt_correction_T_min 0.54
_exptl_absorpt_correction_type multi-scan
_exptl_absorpt_process_details 'program SADABS'
_exptl_crystal_colour colourless
_exptl_crystal_density_diffrn 1.814
_exptl_crystal_density_method 'not measured'
_exptl_crystal_description block
_exptl_crystal_F_000 2288
_exptl_crystal_size_max 0.53
_exptl_crystal_size_mid 0.40
_exptl_crystal_size_min 0.30
_refine_diff_density_max 0.794
_refine_diff_density_min -0.689
_refine_diff_density_rms 0.065
_refine_ls_extinction_coef 0.00010(3)
_refine_ls_extinction_expression Fc^*^=kFc[1+0.001xFc^2^\l^3^/sin(2\q)]^-1/4^
_refine_ls_extinction_method SHELXL
_refine_ls_goodness_of_fit_ref 1.051
_refine_ls_hydrogen_treatment constr
_refine_ls_matrix_type full
_refine_ls_number_parameters 270
_refine_ls_number_reflns 6224
_refine_ls_number_restraints 84
_refine_ls_restrained_S_all 1.049
_refine_ls_R_factor_all 0.0227
_refine_ls_R_factor_gt 0.0207
_refine_ls_shift/su_max 0.002
_refine_ls_shift/su_mean 0.000
_refine_ls_structure_factor_coef Fsqd
_refine_ls_weighting_details 'calc w=1/[\s^2^(Fo^2^)+(0.0247P)^2^+6.1614P] where P=(Fo^2^+2Fc^2^)/3'
_refine_ls_weighting_scheme calc
_refine_ls_wR_factor_gt 0.0520
_refine_ls_wR_factor_ref 0.0538
_reflns_number_gt 5816
_reflns_number_total 6224
_reflns_threshold_expression >2sigma(I)
_cod_data_source_file c1dt10377f.txt
_cod_data_source_block 11b-1477
_cod_depositor_comments
;
The following automatic conversions were performed:

'_symmetry_cell_setting' value 'Monoclinic' changed to 'monoclinic'
according to /home/saulius/struct/CIF-dictionaries/cif_core.dic
dictionary named 'cif_core.dic' version 2.4.1 from 2010-06-29.

Automatic conversion script
Id: cif_fix_values 1715 2011-07-08 13:25:40Z adriana 
;
_cod_original_cell_volume 4267.9(10)
_cod_original_sg_symbol_H-M C2/c
_cod_database_code 7016176

loop_
_symmetry_equiv_pos_as_xyz
'x, y, z'
'-x, y, -z+1/2'
'x+1/2, y+1/2, z'
'-x+1/2, y+1/2, -z+1/2'
'-x, -y, -z'
'x, -y, z-1/2'
'-x+1/2, -y+1/2, -z'
'x+1/2, -y+1/2, z-1/2'

loop_
_atom_site_label
_atom_site_type_symbol
_atom_site_fract_x
_atom_site_fract_y
_atom_site_fract_z
_atom_site_U_iso_or_equiv
_atom_site_adp_type
_atom_site_occupancy
_atom_site_symmetry_multiplicity
_atom_site_calc_flag
_atom_site_refinement_flags
_atom_site_disorder_assembly
_atom_site_disorder_group
Cu1 Cu 0.499383(9) 0.602924(14) 0.528144(13) 0.02169(5) Uani 1 1 d . . .
S1 S 0.442342(17) 0.46515(3) 0.53529(2) 0.01943(7) Uani 1 1 d . . .
P1 P 0.354629(17) 0.52974(3) 0.42874(2) 0.01545(6) Uani 1 1 d . . .
N1 N 0.43465(6) 0.68727(9) 0.39679(8) 0.0188(2) Uani 1 1 d . . .
N2 N 0.34647(6) 0.56616(9) 0.32621(8) 0.0183(2) Uani 1 1 d . . .
H2N H 0.3171 0.5304 0.2723 0.022 Uiso 1 1 calc R . .
N3 N 0.54181(7) 0.71440(11) 0.62918(10) 0.0277(3) Uani 1 1 d . . .
C1 C 0.38026(7) 0.64598(10) 0.31523(9) 0.0177(2) Uani 1 1 d . . .
C2 C 0.35610(8) 0.67912(13) 0.21964(11) 0.0263(3) Uani 1 1 d . . .
H2 H 0.3178 0.6473 0.1630 0.032 Uiso 1 1 calc R . .
C3 C 0.38942(9) 0.75899(14) 0.20998(12) 0.0319(3) Uani 1 1 d . . .
H3 H 0.3747 0.7823 0.1462 0.038 Uiso 1 1 calc R . .
C4 C 0.44467(8) 0.80525(13) 0.29423(12) 0.0279(3) Uani 1 1 d . . .
H4 H 0.4678 0.8613 0.2891 0.033 Uiso 1 1 calc R . .
C5 C 0.46523(7) 0.76803(11) 0.38548(11) 0.0229(3) Uani 1 1 d . . .
H5 H 0.5025 0.8005 0.4430 0.028 Uiso 1 1 calc R . .
C6 C 0.33829(7) 0.64829(11) 0.47325(10) 0.0192(2) Uani 1 1 d . . .
H6 H 0.3638 0.7066 0.4695 0.023 Uiso 1 1 calc R . .
C7 C 0.36363(8) 0.64278(13) 0.58170(11) 0.0267(3) Uani 1 1 d . . .
H7A H 0.3588 0.7121 0.6027 0.040 Uiso 1 1 calc R . .
H7B H 0.4107 0.6222 0.6232 0.040 Uiso 1 1 calc R . .
H7C H 0.3376 0.5905 0.5885 0.040 Uiso 1 1 calc R . .
C8 C 0.26459(7) 0.67991(12) 0.40393(11) 0.0247(3) Uani 1 1 d . . .
H8A H 0.2381 0.6319 0.4136 0.037 Uiso 1 1 calc R . .
H8B H 0.2494 0.6758 0.3352 0.037 Uiso 1 1 calc R . .
H8C H 0.2592 0.7523 0.4188 0.037 Uiso 1 1 calc R . .
C9 C 0.28805(7) 0.43270(11) 0.37992(10) 0.0198(2) Uani 1 1 d . . .
H9 H 0.2451 0.4664 0.3257 0.024 Uiso 1 1 calc R . .
C10 C 0.28201(9) 0.39787(13) 0.46172(12) 0.0275(3) Uani 1 1 d . . .
H10A H 0.2481 0.3426 0.4363 0.041 Uiso 1 1 calc R . .
H10B H 0.2691 0.4584 0.4833 0.041 Uiso 1 1 calc R . .
H10C H 0.3250 0.3704 0.5179 0.041 Uiso 1 1 calc R . .
C11 C 0.30093(8) 0.33711(11) 0.33725(11) 0.0251(3) Uani 1 1 d . . .
H11A H 0.3420 0.3016 0.3902 0.038 Uiso 1 1 calc R . .
H11B H 0.3056 0.3608 0.2861 0.038 Uiso 1 1 calc R . .
H11C H 0.2634 0.2879 0.3083 0.038 Uiso 1 1 calc R . .
C12 C 0.55457(8) 0.79361(14) 0.66845(11) 0.0270(3) Uani 1 1 d . . .
C13 C 0.56924(10) 0.89598(15) 0.71653(14) 0.0370(4) Uani 1 1 d . . .
H13A H 0.6118 0.9221 0.7332 0.055 Uiso 1 1 calc R . .
H13B H 0.5721 0.8889 0.7771 0.055 Uiso 1 1 calc R . .
H13C H 0.5337 0.9459 0.6717 0.055 Uiso 1 1 calc R . .
Sb1 Sb 0.152083(12) 0.498962(19) 0.05339(3) 0.02077(6) Uani 0.8528(16) 1 d P A 1
F1 F 0.24515(6) 0.48141(11) 0.12275(10) 0.0353(3) Uani 0.8528(16) 1 d P A 1
F2 F 0.06107(8) 0.51751(16) -0.01223(16) 0.0708(6) Uani 0.8528(16) 1 d P A 1
F3 F 0.16999(8) 0.57909(10) 0.16058(10) 0.0420(3) Uani 0.8528(16) 1 d P A 1
F4 F 0.13923(10) 0.41830(14) -0.04934(11) 0.0631(5) Uani 0.8528(16) 1 d P A 1
F5 F 0.15139(7) 0.37776(10) 0.11653(12) 0.0409(3) Uani 0.8528(16) 1 d P A 1
F6 F 0.15733(11) 0.62133(14) -0.00392(14) 0.0585(5) Uani 0.8528(16) 1 d P A 1
Sb1' Sb 0.13972(8) 0.51227(8) 0.01848(17) 0.0160(3) Uani 0.1472(16) 1 d PD A 2
F1' F 0.2110(3) 0.4861(5) 0.1512(5) 0.0363(9) Uiso 0.1472(16) 1 d PD A 2
F2' F 0.0688(3) 0.5388(6) -0.1126(4) 0.0363(9) Uiso 0.1472(16) 1 d PD A 2
F3' F 0.0975(3) 0.5935(5) 0.0603(5) 0.0363(9) Uiso 0.1472(16) 1 d PD A 2
F4' F 0.1816(4) 0.4291(5) -0.0212(5) 0.0363(9) Uiso 0.1472(16) 1 d PD A 2
F5' F 0.0964(3) 0.3911(5) 0.0193(5) 0.0363(9) Uiso 0.1472(16) 1 d PD A 2
F6' F 0.1840(4) 0.6313(7) 0.0207(7) 0.0363(9) Uiso 0.1472(16) 1 d PD A 2

loop_
_atom_site_aniso_label
_atom_site_aniso_U_11
_atom_site_aniso_U_22
_atom_site_aniso_U_33
_atom_site_aniso_U_23
_atom_site_aniso_U_13
_atom_site_aniso_U_12
Cu1 0.02273(9) 0.02102(9) 0.01781(8) 0.00134(6) 0.01008(7) 0.00259(6)
S1 0.02137(15) 0.02025(15) 0.01639(14) 0.00474(11) 0.01103(12) 0.00598(12)
P1 0.01897(15) 0.01418(14) 0.01416(13) 0.00139(11) 0.01034(12) 0.00270(11)
N1 0.0209(5) 0.0166(5) 0.0203(5) 0.0030(4) 0.0130(4) 0.0043(4)
N2 0.0220(5) 0.0185(5) 0.0140(5) 0.0011(4) 0.0105(4) 0.0003(4)
N3 0.0288(6) 0.0313(7) 0.0217(6) -0.0029(5) 0.0142(5) 0.0012(5)
C1 0.0220(6) 0.0169(6) 0.0178(5) 0.0035(4) 0.0138(5) 0.0054(5)
C2 0.0316(7) 0.0298(8) 0.0175(6) 0.0036(5) 0.0146(6) 0.0007(6)
C3 0.0435(9) 0.0331(8) 0.0268(7) 0.0084(6) 0.0250(7) 0.0020(7)
C4 0.0350(8) 0.0241(7) 0.0346(8) 0.0066(6) 0.0262(7) 0.0025(6)
C5 0.0244(6) 0.0192(6) 0.0282(7) 0.0022(5) 0.0171(6) 0.0023(5)
C6 0.0230(6) 0.0163(6) 0.0214(6) -0.0009(4) 0.0148(5) 0.0020(5)
C7 0.0323(7) 0.0280(7) 0.0237(7) -0.0043(5) 0.0188(6) 0.0024(6)
C8 0.0257(7) 0.0209(6) 0.0298(7) 0.0020(5) 0.0177(6) 0.0059(5)
C9 0.0242(6) 0.0167(6) 0.0193(6) 0.0002(5) 0.0133(5) -0.0003(5)
C10 0.0369(8) 0.0244(7) 0.0293(7) -0.0011(6) 0.0241(7) -0.0052(6)
C11 0.0334(7) 0.0181(6) 0.0255(7) -0.0033(5) 0.0183(6) -0.0015(5)
C12 0.0259(7) 0.0332(8) 0.0207(6) -0.0030(6) 0.0132(6) 0.0013(6)
C13 0.0424(9) 0.0343(9) 0.0325(8) -0.0113(7) 0.0212(8) -0.0023(7)
Sb1 0.02294(8) 0.01915(8) 0.01859(12) -0.00070(7) 0.01140(8) 0.00175(5)
F1 0.0251(6) 0.0456(7) 0.0346(6) 0.0032(5) 0.0173(5) -0.0020(5)
F2 0.0263(7) 0.0767(12) 0.0785(13) 0.0036(10) 0.0142(8) 0.0174(7)
F3 0.0730(10) 0.0282(6) 0.0397(7) -0.0055(5) 0.0416(7) -0.0005(6)
F4 0.0778(12) 0.0618(10) 0.0256(7) -0.0170(7) 0.0174(7) 0.0143(9)
F5 0.0481(7) 0.0220(6) 0.0647(9) 0.0037(6) 0.0400(7) -0.0051(5)
F6 0.1048(16) 0.0395(8) 0.0569(12) 0.0278(8) 0.0620(12) 0.0234(10)
Sb1' 0.0246(5) 0.0142(3) 0.0136(6) 0.0035(3) 0.0136(5) 0.0027(3)

loop_
_atom_type_symbol
_atom_type_description
_atom_type_scat_dispersion_real
_atom_type_scat_dispersion_imag
_atom_type_scat_source
C C 0.0033 0.0016 'International Tables Vol C Tables 4.2.6.8 and 6.1.1.4'
H H 0.0000 0.0000 'International Tables Vol C Tables 4.2.6.8 and 6.1.1.4'
N N 0.0061 0.0033 'International Tables Vol C Tables 4.2.6.8 and 6.1.1.4'
F F 0.0171 0.0103 'International Tables Vol C Tables 4.2.6.8 and 6.1.1.4'
P P 0.1023 0.0942 'International Tables Vol C Tables 4.2.6.8 and 6.1.1.4'
S S 0.1246 0.1234 'International Tables Vol C Tables 4.2.6.8 and 6.1.1.4'
Cu Cu 0.3201 1.2651 'International Tables Vol C Tables 4.2.6.8 and 6.1.1.4'
Sb Sb -0.5866 1.5461 'International Tables Vol C Tables 4.2.6.8 and 6.1.1.4'

loop_
_geom_angle_atom_site_label_1
_geom_angle_atom_site_label_2
_geom_angle_atom_site_label_3
_geom_angle
_geom_angle_site_symmetry_1
_geom_angle_site_symmetry_3
_geom_angle_publ_flag
N3 Cu1 N1 103.08(5) . . ?
N3 Cu1 S1 122.28(4) . . ?
N1 Cu1 S1 109.16(4) . . ?
N3 Cu1 S1 118.77(4) . 5_666 ?
N1 Cu1 S1 90.42(3) . 5_666 ?
S1 Cu1 S1 107.655(14) . 5_666 ?
N3 Cu1 Cu1 149.17(4) . 5_666 ?
N1 Cu1 Cu1 106.12(3) . 5_666 ?
S1 Cu1 Cu1 55.701(13) . 5_666 ?
S1 Cu1 Cu1 51.955(11) 5_666 5_666 ?
P1 S1 Cu1 91.366(19) . . ?
P1 S1 Cu1 112.04(2) . 5_666 ?
Cu1 S1 Cu1 72.345(14) . 5_666 ?
N2 P1 C9 101.51(6) . . ?
N2 P1 C6 105.82(6) . . ?
C9 P1 C6 112.02(7) . . ?
N2 P1 S1 115.78(5) . . ?
C9 P1 S1 110.26(5) . . ?
C6 P1 S1 111.10(5) . . ?
C1 N1 C5 117.73(12) . . ?
C1 N1 Cu1 124.01(9) . . ?
C5 N1 Cu1 112.76(9) . . ?
C1 N2 P1 128.30(9) . . ?
C1 N2 H2N 115.8 . . ?
P1 N2 H2N 115.8 . . ?
C12 N3 Cu1 163.03(13) . . ?
N1 C1 N2 118.24(11) . . ?
N1 C1 C2 122.82(13) . . ?
N2 C1 C2 118.94(13) . . ?
C3 C2 C1 118.29(15) . . ?
C3 C2 H2 120.9 . . ?
C1 C2 H2 120.9 . . ?
C2 C3 C4 119.51(14) . . ?
C2 C3 H3 120.2 . . ?
C4 C3 H3 120.2 . . ?
C5 C4 C3 118.56(14) . . ?
C5 C4 H4 120.7 . . ?
C3 C4 H4 120.7 . . ?
N1 C5 C4 122.99(14) . . ?
N1 C5 H5 118.5 . . ?
C4 C5 H5 118.5 . . ?
C8 C6 C7 112.22(12) . . ?
C8 C6 P1 111.14(10) . . ?
C7 C6 P1 114.36(10) . . ?
C8 C6 H6 106.1 . . ?
C7 C6 H6 106.1 . . ?
P1 C6 H6 106.1 . . ?
C6 C7 H7A 109.5 . . ?
C6 C7 H7B 109.5 . . ?
H7A C7 H7B 109.5 . . ?
C6 C7 H7C 109.5 . . ?
H7A C7 H7C 109.5 . . ?
H7B C7 H7C 109.5 . . ?
C6 C8 H8A 109.5 . . ?
C6 C8 H8B 109.5 . . ?
H8A C8 H8B 109.5 . . ?
C6 C8 H8C 109.5 . . ?
H8A C8 H8C 109.5 . . ?
H8B C8 H8C 109.5 . . ?
C10 C9 C11 110.43(12) . . ?
C10 C9 P1 109.72(10) . . ?
C11 C9 P1 110.89(10) . . ?
C10 C9 H9 108.6 . . ?
C11 C9 H9 108.6 . . ?
P1 C9 H9 108.6 . . ?
C9 C10 H10A 109.5 . . ?
C9 C10 H10B 109.5 . . ?
H10A C10 H10B 109.5 . . ?
C9 C10 H10C 109.5 . . ?
H10A C10 H10C 109.5 . . ?
H10B C10 H10C 109.5 . . ?
C9 C11 H11A 109.5 . . ?
C9 C11 H11B 109.5 . . ?
H11A C11 H11B 109.5 . . ?
C9 C11 H11C 109.5 . . ?
H11A C11 H11C 109.5 . . ?
H11B C11 H11C 109.5 . . ?
N3 C12 C13 178.5(2) . . ?
C12 C13 H13A 109.5 . . ?
C12 C13 H13B 109.5 . . ?
H13A C13 H13B 109.5 . . ?
C12 C13 H13C 109.5 . . ?
H13A C13 H13C 109.5 . . ?
H13B C13 H13C 109.5 . . ?
F2 Sb1 F4 92.29(10) . . ?
F2 Sb1 F6 91.28(10) . . ?
F4 Sb1 F6 90.30(9) . . ?
F2 Sb1 F5 91.29(8) . . ?
F4 Sb1 F5 91.11(8) . . ?
F6 Sb1 F5 177.01(9) . . ?
F2 Sb1 F3 90.79(9) . . ?
F4 Sb1 F3 176.91(8) . . ?
F6 Sb1 F3 89.71(7) . . ?
F5 Sb1 F3 88.74(6) . . ?
F2 Sb1 F1 178.76(8) . . ?
F4 Sb1 F1 88.94(8) . . ?
F6 Sb1 F1 88.90(8) . . ?
F5 Sb1 F1 88.50(6) . . ?
F3 Sb1 F1 87.98(7) . . ?
F6' Sb1' F4' 90.9(3) . . ?
F6' Sb1' F2' 90.8(3) . . ?
F4' Sb1' F2' 91.1(3) . . ?
F6' Sb1' F3' 90.3(3) . . ?
F4' Sb1' F3' 178.7(3) . . ?
F2' Sb1' F3' 89.6(3) . . ?
F6' Sb1' F1' 89.2(3) . . ?
F4' Sb1' F1' 89.3(3) . . ?
F2' Sb1' F1' 179.6(3) . . ?
F3' Sb1' F1' 90.0(3) . . ?
F6' Sb1' F5' 178.7(4) . . ?
F4' Sb1' F5' 89.2(3) . . ?
F2' Sb1' F5' 90.5(3) . . ?
F3' Sb1' F5' 89.7(3) . . ?
F1' Sb1' F5' 89.5(3) . . ?

loop_
_geom_bond_atom_site_label_1
_geom_bond_atom_site_label_2
_geom_bond_distance
_geom_bond_site_symmetry_2
_geom_bond_publ_flag
Cu1 N3 1.9661(14) . ?
Cu1 N1 2.0957(11) . ?
Cu1 S1 2.2984(5) . ?
Cu1 S1 2.4110(4) 5_666 ?
Cu1 Cu1 2.7810(5) 5_666 ?
S1 P1 2.0032(5) . ?
S1 Cu1 2.4110(4) 5_666 ?
P1 N2 1.6735(12) . ?
P1 C9 1.8231(15) . ?
P1 C6 1.8278(14) . ?
N1 C1 1.3365(18) . ?
N1 C5 1.3545(18) . ?
N2 C1 1.3961(18) . ?
N2 H2N 0.8800 . ?
N3 C12 1.138(2) . ?
C1 C2 1.4031(18) . ?
C2 C3 1.378(2) . ?
C2 H2 0.9500 . ?
C3 C4 1.390(3) . ?
C3 H3 0.9500 . ?
C4 C5 1.379(2) . ?
C4 H4 0.9500 . ?
C5 H5 0.9500 . ?
C6 C8 1.534(2) . ?
C6 C7 1.535(2) . ?
C6 H6 1.0000 . ?
C7 H7A 0.9800 . ?
C7 H7B 0.9800 . ?
C7 H7C 0.9800 . ?
C8 H8A 0.9800 . ?
C8 H8B 0.9800 . ?
C8 H8C 0.9800 . ?
C9 C10 1.532(2) . ?
C9 C11 1.535(2) . ?
C9 H9 1.0000 . ?
C10 H10A 0.9800 . ?
C10 H10B 0.9800 . ?
C10 H10C 0.9800 . ?
C11 H11A 0.9800 . ?
C11 H11B 0.9800 . ?
C11 H11C 0.9800 . ?
C12 C13 1.456(2) . ?
C13 H13A 0.9800 . ?
C13 H13B 0.9800 . ?
C13 H13C 0.9800 . ?
Sb1 F2 1.8569(16) . ?
Sb1 F4 1.8618(14) . ?
Sb1 F6 1.8698(16) . ?
Sb1 F5 1.8720(13) . ?
Sb1 F3 1.8751(12) . ?
Sb1 F1 1.8922(13) . ?
Sb1' F6' 1.857(7) . ?
Sb1' F4' 1.862(6) . ?
Sb1' F2' 1.863(6) . ?
Sb1' F3' 1.879(6) . ?
Sb1' F1' 1.881(7) . ?
Sb1' F5' 1.882(6) . ?

loop_
_geom_hbond_atom_site_label_D
_geom_hbond_atom_site_label_H
_geom_hbond_atom_site_label_A
_geom_hbond_distance_DH
_geom_hbond_distance_HA
_geom_hbond_distance_DA
_geom_hbond_angle_DHA
_geom_hbond_site_symmetry_A
N2 H2N F1 0.88 2.14 2.9958(18) 164.8 .
N2 H2N F1' 0.88 2.25 3.049(7) 150.8 .

loop_
_geom_torsion_atom_site_label_1
_geom_torsion_atom_site_label_2
_geom_torsion_atom_site_label_3
_geom_torsion_atom_site_label_4
_geom_torsion
_geom_torsion_site_symmetry_1
_geom_torsion_site_symmetry_2
_geom_torsion_site_symmetry_3
_geom_torsion_site_symmetry_4
_geom_torsion_publ_flag
N3 Cu1 S1 P1 104.28(5) . . . . ?
N1 Cu1 S1 P1 -15.91(4) . . . . ?
S1 Cu1 S1 P1 -112.730(19) 5_666 . . . ?
Cu1 Cu1 S1 P1 -112.730(19) 5_666 . . . ?
N3 Cu1 S1 Cu1 -142.99(5) . . . 5_666 ?
N1 Cu1 S1 Cu1 96.82(4) . . . 5_666 ?
S1 Cu1 S1 Cu1 0.0 5_666 . . 5_666 ?
Cu1 S1 P1 N2 50.64(5) . . . . ?
Cu1 S1 P1 N2 -20.84(5) 5_666 . . . ?
Cu1 S1 P1 C9 165.11(5) . . . . ?
Cu1 S1 P1 C9 93.63(5) 5_666 . . . ?
Cu1 S1 P1 C6 -70.08(5) . . . . ?
Cu1 S1 P1 C6 -141.56(5) 5_666 . . . ?
N3 Cu1 N1 C1 -156.26(11) . . . . ?
S1 Cu1 N1 C1 -24.87(11) . . . . ?
S1 Cu1 N1 C1 84.01(10) 5_666 . . . ?
Cu1 Cu1 N1 C1 33.76(11) 5_666 . . . ?
N3 Cu1 N1 C5 50.66(11) . . . . ?
S1 Cu1 N1 C5 -177.95(9) . . . . ?
S1 Cu1 N1 C5 -69.07(9) 5_666 . . . ?
Cu1 Cu1 N1 C5 -119.32(9) 5_666 . . . ?
C9 P1 N2 C1 173.91(12) . . . . ?
C6 P1 N2 C1 56.81(13) . . . . ?
S1 P1 N2 C1 -66.71(13) . . . . ?
N1 Cu1 N3 C12 9.6(5) . . . . ?
S1 Cu1 N3 C12 -113.5(5) . . . . ?
S1 Cu1 N3 C12 107.4(5) 5_666 . . . ?
Cu1 Cu1 N3 C12 170.5(4) 5_666 . . . ?
C5 N1 C1 N2 -176.95(12) . . . . ?
Cu1 N1 C1 N2 31.20(16) . . . . ?
C5 N1 C1 C2 3.3(2) . . . . ?
Cu1 N1 C1 C2 -148.52(12) . . . . ?
P1 N2 C1 N1 14.09(18) . . . . ?
P1 N2 C1 C2 -166.19(11) . . . . ?
N1 C1 C2 C3 -1.2(2) . . . . ?
N2 C1 C2 C3 179.10(14) . . . . ?
C1 C2 C3 C4 -1.1(2) . . . . ?
C2 C3 C4 C5 1.2(3) . . . . ?
C1 N1 C5 C4 -3.3(2) . . . . ?
Cu1 N1 C5 C4 151.62(12) . . . . ?
C3 C4 C5 N1 1.1(2) . . . . ?
N2 P1 C6 C8 69.63(11) . . . . ?
C9 P1 C6 C8 -40.14(12) . . . . ?
S1 P1 C6 C8 -163.95(9) . . . . ?
N2 P1 C6 C7 -162.03(10) . . . . ?
C9 P1 C6 C7 88.20(12) . . . . ?
S1 P1 C6 C7 -35.61(12) . . . . ?
N2 P1 C9 C10 -173.75(10) . . . . ?
C6 P1 C9 C10 -61.27(12) . . . . ?
S1 P1 C9 C10 63.01(11) . . . . ?
N2 P1 C9 C11 64.00(11) . . . . ?
C6 P1 C9 C11 176.48(9) . . . . ?
S1 P1 C9 C11 -59.24(10) . . . . ?
Cu1 N3 C12 C13 14(8) . . . . ?
